data_1577411
loop_
_publ_author_name
'Wang, Haiwen'
'Bhaduri, Nilanjan'
'Greaney, Michael F.'

_publ_section_title
;
 Trifluoromethylation of pyridines through skeletal rearrangement
;
_journal_name_full 'Chemical Science'
_journal_paper_doi 10.1039/D6SC04438G
_journal_year 2026
_chemical_formula_moiety 'C19 H11 F3 N2 O2'
_chemical_formula_sum 'C19 H11 F3 N2 O2'
_chemical_formula_weight 356.30
_space_group_crystal_system monoclinic
_space_group_IT_number 14
_space_group_name_Hall '-P 2ybc'
_space_group_name_H-M_alt 'P 1 21/c 1'
_atom_sites_solution_hydrogens geom
_atom_sites_solution_primary dual
_audit_creation_date 2025-11-10
_audit_creation_method
;
Olex2 1.5
(compiled 2025.07.13 svn.rb7424aed for OlexSys, GUI svn.r7314)
;
_audit_update_record
;
2025-12-14 deposited with the CCDC.	2026-06-08 downloaded from the CCDC.
;
_cell_angle_alpha 90
_cell_angle_beta 108.6911(14)
_cell_angle_gamma 90
_cell_formula_units_Z 4
_cell_length_a 14.7181(2)
_cell_length_b 7.14966(9)
_cell_length_c 15.2683(2)
_cell_measurement_reflns_used 7699
_cell_measurement_temperature 99.98(10)
_cell_measurement_theta_max 77.1020
_cell_measurement_theta_min 3.0370
_cell_volume 1521.94(4)
_computing_cell_refinement 'CrysAlisPro 1.171.43.112a (Rigaku OD, 2024)'
_computing_data_collection 'CrysAlisPro system (CCD 44.122a 64-bit (release 14-09-2025))'
_computing_data_reduction 'CrysAlisPro 1.171.43.112a (Rigaku OD, 2024)'
_computing_molecular_graphics 'Olex2 1.5 (Dolomanov et al., 2009)'
_computing_publication_material 'Olex2 1.5 (Dolomanov et al., 2009)'
_computing_structure_refinement 'SHELXL 2019/3 (Sheldrick, 2015)'
_computing_structure_solution 'SHELXT  (Sheldrick, 2015)'
_diffrn_ambient_environment N~2~
_diffrn_ambient_temperature 99.98(10)
_diffrn_detector 'Hybrid Pixel Array Detector'
_diffrn_detector_area_resol_mean 10.0000
_diffrn_detector_type HyPix
_diffrn_measured_fraction_theta_full 0.998
_diffrn_measured_fraction_theta_max 0.964
_diffrn_measurement_details
;
List of Runs (angles in degrees, time in seconds):

  # Type    Start    End  Width  t~exp~   \w     \q     \k     \f   Frames
#--------------------------------------------------------------------------
  1  \w    -24.00  20.00   0.50    0.05    --   46.64 -19.00   0.00   88
  2  \w     26.00  51.00   0.50    0.05    --   46.64-115.00 -87.00   50
  3  \w     48.00  73.00   0.50    0.05    --  107.75-115.00 -87.00   50
  4  \w     35.00 104.00   0.50    0.05    --  107.75 -95.00 -90.00  138
  5  \w     36.00  62.00   0.50    0.05    --  107.75 -61.00 -60.00   52
  6  \w     95.00 172.00   0.50    0.05    --  107.75  45.00   0.00  154
  7  \w    104.00 129.00   0.50    0.05    --  107.75 115.00   1.00   50
  8  \w     71.00  97.00   0.50    0.05    --  107.75 174.00 141.00   52
  9  \w     72.00 114.00   0.50    0.05    --   46.64 174.00 141.00   84
 10  \w     -5.00  21.00   0.50    0.05    --  -46.64  19.00 -90.00   52
 11  \w    -20.00  28.00   0.50    0.05    --  -46.64  19.00 -30.00   96
 12  \w    -22.00  29.00   0.50    0.05    --  -46.64  19.00 -60.00  102
 13  \w    -13.00  29.00   0.50    0.05    --  -46.64  19.00-180.00   84
 14  \w   -104.00 -75.00   0.50    0.05    -- -109.00 125.00 -60.00   58
 15  \w   -108.00 -44.00   0.50    0.05    -- -109.00 115.00   1.00  128
 16  \w    -63.00 -37.00   0.50    0.05    -- -109.00  61.00  90.00   52
 17  \w    -71.00 -40.00   0.50    0.05    -- -109.00  61.00  30.00   62
 18  \w    -71.00 -41.00   0.50    0.05    -- -109.00  61.00   0.00   60
 19  \w    -69.00 -37.00   0.50    0.05    -- -109.00  61.00 -30.00   64
 20  \w    -65.00 -40.00   0.50    0.05    -- -109.00  61.00 -60.00   50
 21  \w    -82.00 -52.00   0.50    0.05    --  -46.64 115.00   1.00   60
 22  \w    -65.00 -36.00   0.50    0.05    -- -109.00  61.00-180.00   58
 23  \w   -150.00-124.00   0.50    0.05    -- -109.00 -30.00 -60.00   52
 24  \w   -174.00 -98.00   0.50    0.05    -- -109.00 -45.00-180.00  152
 25  \w   -117.00 -61.00   0.50    0.05    --  -46.64-174.00 131.00  112
 26  \w   -101.00 -69.00   0.50    0.05    -- -109.00-174.00 131.00   64
;
_diffrn_measurement_device 'four-circle diffractometer'
_diffrn_measurement_device_type 'ROD, Synergy Custom DW system, HyPix'
_diffrn_measurement_method '\w scans'
_diffrn_orient_matrix_type 'CrysAlisPro convention (1999,Acta A55,543-557)'
_diffrn_orient_matrix_UB_11 0.0750984000
_diffrn_orient_matrix_UB_12 -0.1547529000
_diffrn_orient_matrix_UB_13 0.0079622000
_diffrn_orient_matrix_UB_21 0.0694640000
_diffrn_orient_matrix_UB_22 0.1455631000
_diffrn_orient_matrix_UB_23 -0.0174289000
_diffrn_orient_matrix_UB_31 0.0417547000
_diffrn_orient_matrix_UB_32 0.0358530000
_diffrn_orient_matrix_UB_33 0.1047625000
_diffrn_radiation_monochromator mirror
_diffrn_radiation_probe x-ray
_diffrn_radiation_type 'Cu K\a'
_diffrn_radiation_wavelength 1.54184
_diffrn_reflns_av_R_equivalents 0.0196
_diffrn_reflns_av_unetI/netI 0.0190
_diffrn_reflns_Laue_measured_fraction_full 0.998
_diffrn_reflns_Laue_measured_fraction_max 0.964
_diffrn_reflns_limit_h_max 18
_diffrn_reflns_limit_h_min -18
_diffrn_reflns_limit_k_max 8
_diffrn_reflns_limit_k_min -8
_diffrn_reflns_limit_l_max 18
_diffrn_reflns_limit_l_min -14
_diffrn_reflns_number 9873
_diffrn_reflns_point_group_measured_fraction_full 0.998
_diffrn_reflns_point_group_measured_fraction_max 0.964
_diffrn_reflns_theta_full 67.684
_diffrn_reflns_theta_max 77.602
_diffrn_reflns_theta_min 3.170
_diffrn_source 'Rotating-anode X-ray tube'
_diffrn_source_type 'Rigaku (Cu) X-ray Source'
_exptl_absorpt_coefficient_mu 1.094
_exptl_absorpt_correction_T_max 0.992
_exptl_absorpt_correction_T_min 0.924
_exptl_absorpt_correction_type gaussian
_exptl_absorpt_process_details
;
CrysAlisPro 1.171.43.112a (Rigaku Oxford Diffraction, 2024)
Numerical absorption correction based on gaussian integration over
a multifaceted crystal model
Empirical absorption correction using spherical harmonics,
implemented in SCALE3 ABSPACK scaling algorithm.
;
_exptl_crystal_colour colourless
_exptl_crystal_colour_primary colourless
_exptl_crystal_density_diffrn 1.555
_exptl_crystal_description block
_exptl_crystal_F_000 728
_exptl_crystal_size_max 0.175
_exptl_crystal_size_mid 0.151
_exptl_crystal_size_min 0.112
_refine_diff_density_max 0.274
_refine_diff_density_min -0.268
_refine_diff_density_rms 0.044
_refine_ls_extinction_method none
_refine_ls_goodness_of_fit_ref 1.043
_refine_ls_hydrogen_treatment constr
_refine_ls_matrix_type full
_refine_ls_number_parameters 236
_refine_ls_number_reflns 3120
_refine_ls_number_restraints 0
_refine_ls_restrained_S_all 1.043
_refine_ls_R_factor_all 0.0359
_refine_ls_R_factor_gt 0.0330
_refine_ls_shift/su_max 0.001
_refine_ls_shift/su_mean 0.000
_refine_ls_structure_factor_coef Fsqd
_refine_ls_weighting_details 'w=1/[\s^2^(Fo^2^)+(0.0404P)^2^+0.7208P] where P=(Fo^2^+2Fc^2^)/3'
_refine_ls_weighting_scheme calc
_refine_ls_wR_factor_gt 0.0836
_refine_ls_wR_factor_ref 0.0856
_reflns_Friedel_coverage 0.000
_reflns_number_gt 2863
_reflns_number_total 3120
_reflns_threshold_expression 'I > 2\s(I)'
_cod_data_source_file d6sc04438g2.cif
_cod_data_source_block s6783r
_cod_database_code 1577411
_shelx_shelxl_version_number 2019/3
_chemical_oxdiff_formula C19H11F3N2O2
_shelx_space_group_comment
;
The symmetry employed for this shelxl refinement is uniquely defined
by the following loop, which should always be used as a source of
symmetry information in preference to the above space-group names.
They are only intended as comments.
;
_olex2_refinement_description
;
1. Fixed Uiso
 At 1.2 times of:
  All C(H) groups
 At 1.5 times of:
  All C(H,H,H) groups
2.a Aromatic/amide H refined with riding coordinates:
 C15(H15), C10(H10), C3(H3), C12(H12), C11(H11), C16(H16), C4(H4), C17(H17)
2.b Idealised Me refined as rotating group:
 C1(H1A,H1B,H1C)
;
_olex2_submission_special_instructions 'No special instructions were received'
_oxdiff_exptl_absorpt_empirical_details
;
Empirical correction (ABSPACK) includes:
- Absorption correction using spherical harmonics
- Frame scaling
;
_oxdiff_exptl_absorpt_empirical_full_max 1.115
_oxdiff_exptl_absorpt_empirical_full_min 0.939

loop_
_space_group_symop_operation_xyz
'x, y, z'
'-x, y+1/2, -z+1/2'
'-x, -y, -z'
'x, -y-1/2, z-1/2'

loop_
_atom_site_label
_atom_site_type_symbol
_atom_site_fract_x
_atom_site_fract_y
_atom_site_fract_z
_atom_site_U_iso_or_equiv
_atom_site_adp_type
_atom_site_occupancy
_atom_site_site_symmetry_order
_atom_site_calc_flag
_atom_site_refinement_flags_posn
_atom_site_refinement_flags_adp
_atom_site_refinement_flags_occupancy
_atom_site_disorder_assembly
_atom_site_disorder_group
F1 F 0.79969(7) 0.13267(12) 0.57485(5) 0.0327(2) Uani 1 1 d . . . . .
F2 F 0.85410(6) -0.07149(12) 0.68094(6) 0.0374(2) Uani 1 1 d . . . . .
F3 F 0.71522(6) 0.04653(14) 0.65824(6) 0.0373(2) Uani 1 1 d . . . . .
O1 O 0.69750(6) 0.55727(12) 0.63576(6) 0.01666(18) Uani 1 1 d . . . . .
O2 O 0.96065(6) 0.40546(14) 0.59468(6) 0.0241(2) Uani 1 1 d . . . . .
N1 N 0.55999(7) 0.59969(14) 0.67848(7) 0.0180(2) Uani 1 1 d . . . . .
N2 N 0.85002(8) 0.19290(16) 0.81568(7) 0.0225(2) Uani 1 1 d . . . . .
C14 C 0.88376(8) 0.40577(17) 0.70752(8) 0.0157(2) Uani 1 1 d . . . . .
C15 C 0.92297(8) 0.53256(18) 0.77912(8) 0.0190(3) Uani 1 1 d . . . . .
H15 H 0.947429 0.649234 0.766982 0.023 Uiso 1 1 calc R U . . .
C5 C 0.57213(8) 0.71220(17) 0.53150(8) 0.0172(2) Uani 1 1 d . . . . .
C6 C 0.60503(8) 0.62462(17) 0.61754(8) 0.0165(2) Uani 1 1 d . . . . .
C13 C 0.88944(8) 0.45321(17) 0.61293(8) 0.0169(2) Uani 1 1 d . . . . .
C8 C 0.72374(8) 0.60505(16) 0.55946(8) 0.0156(2) Uani 1 1 d . . . . .
C18 C 0.84848(8) 0.23867(17) 0.73047(8) 0.0170(2) Uani 1 1 d . . . . .
C7 C 0.65013(8) 0.70196(16) 0.49336(8) 0.0169(2) Uani 1 1 d . . . . .
C10 C 0.82267(9) 0.62262(18) 0.46373(8) 0.0196(3) Uani 1 1 d . . . . .
H10 H 0.881096 0.596593 0.452177 0.024 Uiso 1 1 calc R U . . .
C9 C 0.81112(8) 0.56145(17) 0.54677(8) 0.0167(2) Uani 1 1 d . . . . .
C3 C 0.42777(9) 0.75604(18) 0.56654(9) 0.0212(3) Uani 1 1 d . . . . .
H3 H 0.363793 0.801011 0.550693 0.025 Uiso 1 1 calc R U . . .
C2 C 0.46937(9) 0.66778(17) 0.65204(9) 0.0197(3) Uani 1 1 d . . . . .
C12 C 0.66413(9) 0.76124(17) 0.41165(8) 0.0199(3) Uani 1 1 d . . . . .
H12 H 0.615420 0.828131 0.366403 0.024 Uiso 1 1 calc R U . . .
C19 C 0.80434(9) 0.08681(18) 0.66094(8) 0.0195(3) Uani 1 1 d . . . . .
C11 C 0.75090(9) 0.72040(18) 0.39775(8) 0.0214(3) Uani 1 1 d . . . . .
H11 H 0.761350 0.759886 0.342338 0.026 Uiso 1 1 calc R U . . .
C16 C 0.92587(9) 0.48670(19) 0.86792(8) 0.0223(3) Uani 1 1 d . . . . .
H16 H 0.952810 0.570618 0.917736 0.027 Uiso 1 1 calc R U . . .
C4 C 0.47829(9) 0.77886(17) 0.50474(9) 0.0203(3) Uani 1 1 d . . . . .
H4 H 0.450084 0.837572 0.446510 0.024 Uiso 1 1 calc R U . . .
C17 C 0.88869(10) 0.3158(2) 0.88293(8) 0.0248(3) Uani 1 1 d . . . . .
H17 H 0.890919 0.284899 0.944104 0.030 Uiso 1 1 calc R U . . .
C1 C 0.41540(9) 0.6466(2) 0.71989(9) 0.0244(3) Uani 1 1 d . . . . .
H1A H 0.437119 0.533327 0.756828 0.037 Uiso 1 1 calc R U . . .
H1B H 0.346595 0.636777 0.686359 0.037 Uiso 1 1 calc R U . . .
H1C H 0.427278 0.755836 0.760779 0.037 Uiso 1 1 calc R U . . .

loop_
_atom_site_aniso_label
_atom_site_aniso_U_11
_atom_site_aniso_U_22
_atom_site_aniso_U_33
_atom_site_aniso_U_23
_atom_site_aniso_U_13
_atom_site_aniso_U_12
F1 0.0499(5) 0.0281(4) 0.0183(4) -0.0052(3) 0.0085(3) -0.0120(4)
F2 0.0388(5) 0.0180(4) 0.0425(5) -0.0056(3) -0.0052(4) 0.0059(3)
F3 0.0233(4) 0.0482(6) 0.0420(5) -0.0166(4) 0.0128(4) -0.0152(4)
O1 0.0154(4) 0.0198(4) 0.0155(4) 0.0020(3) 0.0060(3) 0.0021(3)
O2 0.0202(4) 0.0312(5) 0.0235(5) 0.0025(4) 0.0107(4) 0.0046(4)
N1 0.0172(5) 0.0181(5) 0.0187(5) -0.0021(4) 0.0059(4) -0.0003(4)
N2 0.0242(5) 0.0242(6) 0.0188(5) 0.0032(4) 0.0067(4) -0.0013(4)
C14 0.0127(5) 0.0169(6) 0.0169(6) 0.0007(4) 0.0039(4) 0.0027(4)
C15 0.0172(5) 0.0180(6) 0.0206(6) -0.0001(5) 0.0044(4) 0.0013(5)
C5 0.0186(6) 0.0140(5) 0.0172(6) -0.0017(4) 0.0033(4) -0.0013(4)
C6 0.0142(5) 0.0151(5) 0.0187(6) -0.0019(4) 0.0032(4) -0.0002(4)
C13 0.0176(5) 0.0157(6) 0.0180(6) -0.0017(4) 0.0067(4) -0.0023(4)
C8 0.0191(6) 0.0143(5) 0.0134(5) -0.0015(4) 0.0050(4) -0.0027(4)
C18 0.0147(5) 0.0184(6) 0.0175(6) 0.0006(5) 0.0044(4) 0.0016(4)
C7 0.0184(5) 0.0141(5) 0.0165(5) -0.0018(4) 0.0032(4) -0.0017(4)
C10 0.0236(6) 0.0184(6) 0.0184(6) -0.0020(5) 0.0090(5) -0.0021(5)
C9 0.0187(6) 0.0149(5) 0.0165(6) -0.0011(4) 0.0058(4) -0.0014(4)
C3 0.0159(5) 0.0177(6) 0.0271(6) -0.0033(5) 0.0028(5) 0.0011(5)
C2 0.0178(6) 0.0164(6) 0.0244(6) -0.0054(5) 0.0061(5) -0.0016(5)
C12 0.0247(6) 0.0169(6) 0.0154(5) 0.0016(4) 0.0025(5) -0.0005(5)
C19 0.0180(6) 0.0186(6) 0.0211(6) 0.0011(5) 0.0053(5) -0.0012(5)
C11 0.0289(6) 0.0207(6) 0.0153(6) 0.0012(5) 0.0081(5) -0.0029(5)
C16 0.0232(6) 0.0241(6) 0.0167(6) -0.0034(5) 0.0025(5) 0.0020(5)
C4 0.0194(6) 0.0162(6) 0.0212(6) -0.0005(5) 0.0008(5) -0.0001(5)
C17 0.0295(7) 0.0294(7) 0.0150(6) 0.0023(5) 0.0066(5) 0.0006(6)
C1 0.0199(6) 0.0263(7) 0.0291(7) -0.0057(5) 0.0109(5) -0.0011(5)

loop_
_atom_type_symbol
_atom_type_description
_atom_type_scat_dispersion_real
_atom_type_scat_dispersion_imag
_atom_type_scat_source
C C 0.0181 0.0091 'International Tables Vol C Tables 4.2.6.8 and 6.1.1.4'
H H 0.0000 0.0000 'International Tables Vol C Tables 4.2.6.8 and 6.1.1.4'
F F 0.0727 0.0534 'International Tables Vol C Tables 4.2.6.8 and 6.1.1.4'
N N 0.0311 0.0180 'International Tables Vol C Tables 4.2.6.8 and 6.1.1.4'
O O 0.0492 0.0322 'International Tables Vol C Tables 4.2.6.8 and 6.1.1.4'

loop_
_exptl_crystal_face_index_h
_exptl_crystal_face_index_k
_exptl_crystal_face_index_l
_exptl_crystal_face_perp_dist
1 0 0 0.0588
-1 0 0 0.0532
-1 0 2 0.0582
-2 -1 1 0.0630
2 1 -1 0.0551
0 0 -1 0.0792
0 1 2 0.0801
0 1 0 0.0672
0 1 -2 0.0839
-1 -1 1 0.0694
-2 -2 -1 0.0725
2 -1 0 0.0582
2 2 -1 0.0475

loop_
_geom_angle_atom_site_label_1
_geom_angle_atom_site_label_2
_geom_angle_atom_site_label_3
_geom_angle
_geom_angle_site_symmetry_1
_geom_angle_site_symmetry_3
_geom_angle_publ_flag
C8 O1 C6 105.46(9) . . ?
C6 N1 C2 114.31(10) . . ?
C17 N2 C18 117.33(11) . . ?
C15 C14 C13 117.86(11) . . ?
C18 C14 C15 117.04(11) . . ?
C18 C14 C13 124.93(11) . . ?
C14 C15 H15 120.3 . . ?
C16 C15 C14 119.31(12) . . ?
C16 C15 H15 120.3 . . ?
C6 C5 C7 106.01(10) . . ?
C4 C5 C6 116.25(11) . . ?
C4 C5 C7 137.72(11) . . ?
O1 C6 C5 111.56(10) . . ?
N1 C6 O1 119.73(10) . . ?
N1 C6 C5 128.70(11) . . ?
O2 C13 C14 118.12(11) . . ?
O2 C13 C9 121.93(11) . . ?
C9 C13 C14 119.91(10) . . ?
O1 C8 C7 111.60(10) . . ?
O1 C8 C9 125.47(10) . . ?
C9 C8 C7 122.92(11) . . ?
N2 C18 C14 124.39(11) . . ?
N2 C18 C19 112.19(11) . . ?
C14 C18 C19 123.42(11) . . ?
C8 C7 C5 105.35(10) . . ?
C12 C7 C5 135.16(11) . . ?
C12 C7 C8 119.48(11) . . ?
C9 C10 H10 119.1 . . ?
C11 C10 H10 119.1 . . ?
C11 C10 C9 121.83(12) . . ?
C8 C9 C13 124.85(11) . . ?
C8 C9 C10 116.10(11) . . ?
C10 C9 C13 119.04(11) . . ?
C2 C3 H3 119.4 . . ?
C4 C3 H3 119.4 . . ?
C4 C3 C2 121.18(11) . . ?
N1 C2 C3 122.27(11) . . ?
N1 C2 C1 116.51(11) . . ?
C3 C2 C1 121.21(11) . . ?
C7 C12 H12 120.7 . . ?
C11 C12 C7 118.62(11) . . ?
C11 C12 H12 120.7 . . ?
F1 C19 C18 112.95(10) . . ?
F2 C19 F1 106.61(10) . . ?
F2 C19 F3 106.73(11) . . ?
F2 C19 C18 111.65(10) . . ?
F3 C19 F1 106.48(10) . . ?
F3 C19 C18 112.01(10) . . ?
C10 C11 H11 119.5 . . ?
C12 C11 C10 121.05(11) . . ?
C12 C11 H11 119.5 . . ?
C15 C16 H16 120.6 . . ?
C15 C16 C17 118.76(12) . . ?
C17 C16 H16 120.6 . . ?
C5 C4 H4 121.4 . . ?
C3 C4 C5 117.26(11) . . ?
C3 C4 H4 121.4 . . ?
N2 C17 C16 123.16(12) . . ?
N2 C17 H17 118.4 . . ?
C16 C17 H17 118.4 . . ?
C2 C1 H1A 109.5 . . ?
C2 C1 H1B 109.5 . . ?
C2 C1 H1C 109.5 . . ?
H1A C1 H1B 109.5 . . ?
H1A C1 H1C 109.5 . . ?
H1B C1 H1C 109.5 . . ?

loop_
_geom_bond_atom_site_label_1
_geom_bond_atom_site_label_2
_geom_bond_distance
_geom_bond_site_symmetry_2
_geom_bond_publ_flag
F1 C19 1.3351(15) . ?
F2 C19 1.3293(15) . ?
F3 C19 1.3306(14) . ?
O1 C6 1.3854(14) . ?
O1 C8 1.3825(14) . ?
O2 C13 1.2165(15) . ?
N1 C6 1.3160(16) . ?
N1 C2 1.3542(15) . ?
N2 C18 1.3347(16) . ?
N2 C17 1.3326(17) . ?
C14 C15 1.3949(17) . ?
C14 C13 1.5117(16) . ?
C14 C18 1.3916(17) . ?
C15 H15 0.9500 . ?
C15 C16 1.3821(17) . ?
C5 C6 1.3945(17) . ?
C5 C7 1.4461(17) . ?
C5 C4 1.3928(17) . ?
C13 C9 1.4839(16) . ?
C8 C7 1.4041(16) . ?
C8 C9 1.3958(16) . ?
C18 C19 1.5119(17) . ?
C7 C12 1.3939(17) . ?
C10 H10 0.9500 . ?
C10 C9 1.4021(17) . ?
C10 C11 1.3918(18) . ?
C3 H3 0.9500 . ?
C3 C2 1.4017(18) . ?
C3 C4 1.3855(18) . ?
C2 C1 1.5015(17) . ?
C12 H12 0.9500 . ?
C12 C11 1.3912(18) . ?
C11 H11 0.9500 . ?
C16 H16 0.9500 . ?
C16 C17 1.3877(19) . ?
C4 H4 0.9500 . ?
C17 H17 0.9500 . ?
C1 H1A 0.9800 . ?
C1 H1B 0.9800 . ?
C1 H1C 0.9800 . ?

loop_
_geom_torsion_atom_site_label_1
_geom_torsion_atom_site_label_2
_geom_torsion_atom_site_label_3
_geom_torsion_atom_site_label_4
_geom_torsion
_geom_torsion_site_symmetry_1
_geom_torsion_site_symmetry_2
_geom_torsion_site_symmetry_3
_geom_torsion_site_symmetry_4
_geom_torsion_publ_flag
O1 C8 C7 C5 -0.83(13) . . . . ?
O1 C8 C7 C12 180.00(10) . . . . ?
O1 C8 C9 C13 1.17(19) . . . . ?
O1 C8 C9 C10 179.61(11) . . . . ?
O2 C13 C9 C8 173.50(12) . . . . ?
O2 C13 C9 C10 -4.90(18) . . . . ?
N2 C18 C19 F1 178.16(10) . . . . ?
N2 C18 C19 F2 -61.70(14) . . . . ?
N2 C18 C19 F3 57.94(14) . . . . ?
C14 C15 C16 C17 -0.58(18) . . . . ?
C14 C13 C9 C8 -8.88(18) . . . . ?
C14 C13 C9 C10 172.72(11) . . . . ?
C14 C18 C19 F1 -2.24(17) . . . . ?
C14 C18 C19 F2 117.90(13) . . . . ?
C14 C18 C19 F3 -122.46(12) . . . . ?
C15 C14 C13 O2 87.89(14) . . . . ?
C15 C14 C13 C9 -89.82(13) . . . . ?
C15 C14 C18 N2 -0.12(18) . . . . ?
C15 C14 C18 C19 -179.67(11) . . . . ?
C15 C16 C17 N2 -0.1(2) . . . . ?
C5 C7 C12 C11 -178.20(13) . . . . ?
C6 O1 C8 C7 0.26(13) . . . . ?
C6 O1 C8 C9 -178.59(11) . . . . ?
C6 N1 C2 C3 0.36(17) . . . . ?
C6 N1 C2 C1 -178.77(11) . . . . ?
C6 C5 C7 C8 1.06(13) . . . . ?
C6 C5 C7 C12 -179.97(13) . . . . ?
C6 C5 C4 C3 1.50(17) . . . . ?
C13 C14 C15 C16 -174.86(11) . . . . ?
C13 C14 C18 N2 175.05(11) . . . . ?
C13 C14 C18 C19 -4.50(18) . . . . ?
C8 O1 C6 N1 179.87(11) . . . . ?
C8 O1 C6 C5 0.46(13) . . . . ?
C8 C7 C12 C11 0.66(18) . . . . ?
C18 N2 C17 C16 0.59(19) . . . . ?
C18 C14 C15 C16 0.66(17) . . . . ?
C18 C14 C13 O2 -87.25(15) . . . . ?
C18 C14 C13 C9 95.04(14) . . . . ?
C7 C5 C6 O1 -0.97(13) . . . . ?
C7 C5 C6 N1 179.69(12) . . . . ?
C7 C5 C4 C3 179.49(14) . . . . ?
C7 C8 C9 C13 -177.55(11) . . . . ?
C7 C8 C9 C10 0.89(17) . . . . ?
C7 C12 C11 C10 -0.06(19) . . . . ?
C9 C8 C7 C5 178.05(11) . . . . ?
C9 C8 C7 C12 -1.12(18) . . . . ?
C9 C10 C11 C12 -0.1(2) . . . . ?
C2 N1 C6 O1 -178.56(10) . . . . ?
C2 N1 C6 C5 0.74(18) . . . . ?
C2 C3 C4 C5 -0.60(18) . . . . ?
C11 C10 C9 C13 178.28(11) . . . . ?
C11 C10 C9 C8 -0.26(18) . . . . ?
C4 C5 C6 O1 177.63(10) . . . . ?
C4 C5 C6 N1 -1.72(19) . . . . ?
C4 C5 C7 C8 -177.07(14) . . . . ?
C4 C5 C7 C12 1.9(3) . . . . ?
C4 C3 C2 N1 -0.40(19) . . . . ?
C4 C3 C2 C1 178.69(12) . . . . ?
C17 N2 C18 C14 -0.49(18) . . . . ?
C17 N2 C18 C19 179.10(11) . . . . ?

loop_
_exptl_oxdiff_crystal_face_indexfrac_h
_exptl_oxdiff_crystal_face_indexfrac_k
_exptl_oxdiff_crystal_face_indexfrac_l
_exptl_oxdiff_crystal_face_x
_exptl_oxdiff_crystal_face_y
_exptl_oxdiff_crystal_face_z
1.0009 0.0002 -0.0003 0.0751 0.0696 0.0418
-1.0009 -0.0002 0.0003 -0.0751 -0.0696 -0.0418
-0.9989 0.0004 1.9984 -0.0592 -0.1042 0.1677
-2.0004 -1.0003 0.9997 0.0125 -0.3020 -0.0147
2.0004 1.0003 -0.9997 -0.0125 0.3020 0.0147
-0.0010 -0.0003 -0.9991 -0.0080 0.0173 -0.1047
0.0016 1.0008 1.9981 -0.1388 0.1110 0.2453
-0.0004 1.0003 0.0000 -0.1548 0.1456 0.0358
-0.0025 0.9997 -1.9981 -0.1708 0.1802 -0.1736
-0.9994 -1.0002 0.9994 0.0877 -0.2324 0.0271
-2.0020 -2.0012 -0.9984 0.1514 -0.4130 -0.2599
2.0023 -0.9999 -0.0007 0.3051 -0.0065 0.0477
1.9999 2.0006 -0.9997 -0.1674 0.4476 0.0505
